data_7035684
loop_
_publ_author_name
'Zhao, Jie'
'Zhu, Guan-Hong'
'Xie, Li-Qiong'
'Wu, Ye-Si'
'Wu, Hai-Lun'
'Zhou, Ai-Ju'
'Wu, Zun-Yuan'
'Wang, Jing'
'Chen, Yan-Cong'
'Tong, Ming-Liang'

_publ_section_title
;
 Magnetic and luminescent properties of lanthanide coordination polymers
 with asymmetric biphenyl-3,2',5'-tricarboxylate.
;
_journal_issue 32
_journal_name_full 'Dalton transactions (Cambridge, England : 2003)'
_journal_page_first 14424
_journal_page_last 14435
_journal_paper_doi 10.1039/c5dt01894c
_journal_volume 44
_journal_year 2015
_chemical_formula_sum 'C27 H17 Dy N2 O7'
_chemical_formula_weight 643.93
_chemical_name_systematic
; 
 ? 
;
_space_group_IT_number 15
_symmetry_cell_setting monoclinic
_symmetry_space_group_name_Hall '-C 2yc'
_symmetry_space_group_name_H-M 'C 1 2/c 1'
_atom_sites_solution_hydrogens geom
_atom_sites_solution_primary direct
_atom_sites_solution_secondary difmap
_audit_block_doi 10.5517/cc1408br
_audit_creation_method SHELXL-97
_audit_update_record
;
2015-06-29 deposited with the CCDC.
2015-07-07 downloaded from the CCDC.
;
_cell_angle_alpha 90.00
_cell_angle_beta 107.3980(10)
_cell_angle_gamma 90.00
_cell_formula_units_Z 8
_cell_length_a 26.4924(4)
_cell_length_b 7.91130(10)
_cell_length_c 22.9666(3)
_cell_measurement_reflns_used 9970
_cell_measurement_temperature 296(2)
_cell_measurement_theta_max 27.29
_cell_measurement_theta_min 2.70
_cell_volume 4593.34(11)
_computing_cell_refinement 'Bruker SMART'
_computing_data_collection 'Bruker SMART'
_computing_data_reduction 'Bruker SAINT'
_computing_molecular_graphics 'Bruker SHELXTL'
_computing_publication_material 'Bruker SHELXTL'
_computing_structure_refinement 'Bruker SHELXTL'
_computing_structure_solution 'Bruker SHELXTL'
_diffrn_ambient_temperature 296(2)
_diffrn_measured_fraction_theta_full 0.997
_diffrn_measured_fraction_theta_max 0.997
_diffrn_measurement_device_type 'CCD area detector'
_diffrn_measurement_method 'phi and omega scans'
_diffrn_radiation_monochromator graphite
_diffrn_radiation_source 'fine-focus sealed tube'
_diffrn_radiation_type MoK\a
_diffrn_radiation_wavelength 0.71073
_diffrn_reflns_av_R_equivalents 0.0388
_diffrn_reflns_av_sigmaI/netI 0.0267
_diffrn_reflns_limit_h_max 32
_diffrn_reflns_limit_h_min -32
_diffrn_reflns_limit_k_max 9
_diffrn_reflns_limit_k_min -9
_diffrn_reflns_limit_l_max 28
_diffrn_reflns_limit_l_min -28
_diffrn_reflns_number 32489
_diffrn_reflns_theta_full 26.00
_diffrn_reflns_theta_max 26.00
_diffrn_reflns_theta_min 1.61
_exptl_absorpt_coefficient_mu 3.307
_exptl_absorpt_correction_T_max 0.7778
_exptl_absorpt_correction_T_min 0.6924
_exptl_absorpt_process_details
;
'SADABS-2004/1 (Bruker,2004) was used for absorption correction.' 
'R(int) was 0.0615 before and 0.0311 after correction.' 
'The Ratio of minimum to maximum transmission is 0.8282.' 
'The \l/2 correction factor is 0.0015.'
;
_exptl_crystal_colour colorless
_exptl_crystal_density_diffrn 1.862
_exptl_crystal_density_method 'not measured'
_exptl_crystal_description block
_exptl_crystal_F_000 2520
_exptl_crystal_size_max 0.12
_exptl_crystal_size_mid 0.09
_exptl_crystal_size_min 0.08
_refine_diff_density_max 0.662
_refine_diff_density_min -0.609
_refine_diff_density_rms 0.086
_refine_ls_extinction_method none
_refine_ls_goodness_of_fit_ref 1.044
_refine_ls_hydrogen_treatment constr
_refine_ls_matrix_type full
_refine_ls_number_parameters 335
_refine_ls_number_reflns 4494
_refine_ls_number_restraints 0
_refine_ls_restrained_S_all 1.044
_refine_ls_R_factor_all 0.0296
_refine_ls_R_factor_gt 0.0222
_refine_ls_shift/su_max 0.014
_refine_ls_shift/su_mean 0.000
_refine_ls_structure_factor_coef Fsqd
_refine_ls_weighting_details 'calc w=1/[\s^2^(Fo^2^)+(0.0236P)^2^+6.3869P] where P=(Fo^2^+2Fc^2^)/3'
_refine_ls_weighting_scheme calc
_refine_ls_wR_factor_gt 0.0481
_refine_ls_wR_factor_ref 0.0508
_reflns_number_gt 3881
_reflns_number_total 4494
_reflns_threshold_expression >2sigma(I)
_cod_data_source_file c5dt01894c2.cif
_cod_data_source_block dym
_cod_depositor_comments 'Adding full bibliography for 7035680--7035687.cif.'
_cod_original_sg_symbol_H-M C2/c
_cod_database_code 7035684

loop_
_symmetry_equiv_pos_as_xyz
'x, y, z'
'-x, y, -z+1/2'
'x+1/2, y+1/2, z'
'-x+1/2, y+1/2, -z+1/2'
'-x, -y, -z'
'x, -y, z-1/2'
'-x+1/2, -y+1/2, -z'
'x+1/2, -y+1/2, z-1/2'

loop_
_atom_site_label
_atom_site_type_symbol
_atom_site_fract_x
_atom_site_fract_y
_atom_site_fract_z
_atom_site_U_iso_or_equiv
_atom_site_adp_type
_atom_site_occupancy
_atom_site_symmetry_multiplicity
_atom_site_calc_flag
_atom_site_refinement_flags
Dy1 Dy 0.180494(6) 0.134582(16) 0.014775(6) 0.02036(5) Uani 1 1 d .
O1 O 0.26012(9) -0.0121(3) 0.04662(10) 0.0353(6) Uani 1 1 d .
O2 O 0.33393(9) 0.1230(3) 0.04562(10) 0.0342(6) Uani 1 1 d .
O3 O 0.33034(9) -0.4828(3) 0.39660(9) 0.0294(5) Uani 1 1 d .
O4 O 0.31620(9) -0.7607(3) 0.39148(9) 0.0332(5) Uani 1 1 d .
O5 O 0.23886(9) -0.6819(3) 0.07690(9) 0.0333(5) Uani 1 1 d .
O6 O 0.31442(9) -0.5544(3) 0.08216(9) 0.0315(5) Uani 1 1 d .
O1W O 0.16039(10) -0.1636(3) -0.00459(10) 0.0330(5) Uani 1 1 d .
H1WA H 0.1774 -0.2012 -0.0280 0.050 Uiso 1 1 d R
H1WB H 0.1273 -0.1758 -0.0218 0.050 Uiso 1 1 d R
N1 N 0.08296(11) 0.1221(3) -0.04759(12) 0.0320(6) Uani 1 1 d .
N2 N 0.11621(11) 0.3056(3) 0.05660(12) 0.0293(6) Uani 1 1 d .
C1 C 0.34039(13) -0.0867(4) 0.11979(13) 0.0248(7) Uani 1 1 d .
C2 C 0.39254(14) -0.0461(5) 0.14863(16) 0.0404(9) Uani 1 1 d .
H2 H 0.4081 0.0457 0.1353 0.049 Uiso 1 1 calc R
C3 C 0.42164(16) -0.1423(5) 0.19738(18) 0.0513(11) Uani 1 1 d .
H3 H 0.4567 -0.1143 0.2172 0.062 Uiso 1 1 calc R
C4 C 0.39878(14) -0.2801(5) 0.21676(16) 0.0402(9) Uani 1 1 d .
H4 H 0.4187 -0.3455 0.2491 0.048 Uiso 1 1 calc R
C5 C 0.34622(13) -0.3212(4) 0.18812(13) 0.0242(7) Uani 1 1 d .
C6 C 0.31747(13) -0.2228(4) 0.14047(13) 0.0251(7) Uani 1 1 d .
H6 H 0.2820 -0.2477 0.1217 0.030 Uiso 1 1 calc R
C7 C 0.32330(12) -0.4721(4) 0.21157(13) 0.0227(7) Uani 1 1 d .
C8 C 0.33112(12) -0.4821(4) 0.27406(13) 0.0240(7) Uani 1 1 d .
H8 H 0.3495 -0.3957 0.2989 0.029 Uiso 1 1 calc R
C9 C 0.31253(12) -0.6161(4) 0.30078(13) 0.0245(7) Uani 1 1 d .
C10 C 0.28490(13) -0.7452(4) 0.26350(14) 0.0319(8) Uani 1 1 d .
H10 H 0.2736 -0.8388 0.2807 0.038 Uiso 1 1 calc R
C11 C 0.27435(13) -0.7341(4) 0.20125(14) 0.0316(8) Uani 1 1 d .
H11 H 0.2544 -0.8183 0.1766 0.038 Uiso 1 1 calc R
C12 C 0.29293(12) -0.5996(4) 0.17418(13) 0.0231(7) Uani 1 1 d .
C13 C 0.30887(13) 0.0168(4) 0.06649(14) 0.0256(7) Uani 1 1 d .
C14 C 0.32019(12) -0.6219(4) 0.36832(13) 0.0233(7) Uani 1 1 d .
C15 C 0.28110(13) -0.6097(4) 0.10589(13) 0.0242(7) Uani 1 1 d .
C16 C 0.06672(15) 0.0430(5) -0.10039(17) 0.0459(10) Uani 1 1 d .
H16 H 0.0920 -0.0023 -0.1166 0.055 Uiso 1 1 calc R
C17 C 0.01353(17) 0.0242(6) -0.1330(2) 0.0581(12) Uani 1 1 d .
H17 H 0.0039 -0.0289 -0.1708 0.070 Uiso 1 1 calc R
C18 C -0.02398(17) 0.0833(6) -0.1093(2) 0.0562(11) Uani 1 1 d .
H18 H -0.0596 0.0686 -0.1302 0.067 Uiso 1 1 calc R
C19 C -0.00874(15) 0.1668(5) -0.05316(18) 0.0434(9) Uani 1 1 d .
C20 C 0.04577(13) 0.1880(4) -0.02451(16) 0.0330(8) Uani 1 1 d .
C21 C 0.06318(13) 0.2791(4) 0.03172(15) 0.0312(8) Uani 1 1 d .
C22 C 0.02581(16) 0.3387(4) 0.05934(18) 0.0426(9) Uani 1 1 d .
C23 C 0.04494(18) 0.4260(5) 0.11418(19) 0.0522(11) Uani 1 1 d .
H23 H 0.0215 0.4651 0.1343 0.063 Uiso 1 1 calc R
C24 C 0.09737(18) 0.4541(5) 0.13834(18) 0.0494(10) Uani 1 1 d .
H24 H 0.1103 0.5140 0.1746 0.059 Uiso 1 1 d R
C25 C 0.13211(16) 0.3917(4) 0.10771(16) 0.0376(8) Uani 1 1 d .
H25 H 0.1681 0.4117 0.1245 0.045 Uiso 1 1 d R
C26 C -0.04549(16) 0.2292(6) -0.0243(2) 0.0557(11) Uani 1 1 d .
H26 H -0.0815 0.2145 -0.0433 0.067 Uiso 1 1 d R
C27 C -0.02942(16) 0.3099(5) 0.0293(2) 0.0541(11) Uani 1 1 d .
H27 H -0.0543 0.3465 0.0477 0.065 Uiso 1 1 d R

loop_
_atom_site_aniso_label
_atom_site_aniso_U_11
_atom_site_aniso_U_22
_atom_site_aniso_U_33
_atom_site_aniso_U_23
_atom_site_aniso_U_13
_atom_site_aniso_U_12
Dy1 0.02297(9) 0.02426(8) 0.01313(8) 0.00155(6) 0.00430(6) -0.00464(6)
O1 0.0285(14) 0.0397(13) 0.0347(13) 0.0119(10) 0.0048(11) 0.0005(11)
O2 0.0380(14) 0.0328(13) 0.0301(12) 0.0123(10) 0.0075(11) -0.0063(11)
O3 0.0476(15) 0.0249(11) 0.0183(11) -0.0033(9) 0.0139(11) 0.0000(10)
O4 0.0525(16) 0.0267(12) 0.0220(11) 0.0030(9) 0.0134(11) 0.0000(11)
O5 0.0376(15) 0.0374(13) 0.0203(11) -0.0020(10) 0.0015(11) -0.0138(11)
O6 0.0383(14) 0.0396(13) 0.0197(11) -0.0026(10) 0.0133(11) -0.0090(11)
O1W 0.0400(14) 0.0363(13) 0.0243(11) -0.0058(10) 0.0118(11) -0.0102(11)
N1 0.0255(15) 0.0375(16) 0.0307(15) -0.0012(12) 0.0049(13) -0.0070(13)
N2 0.0305(17) 0.0277(14) 0.0297(15) 0.0062(12) 0.0090(13) 0.0003(12)
C1 0.0286(19) 0.0250(15) 0.0217(16) -0.0010(13) 0.0087(14) -0.0013(14)
C2 0.034(2) 0.041(2) 0.043(2) 0.0144(17) 0.0063(18) -0.0086(17)
C3 0.030(2) 0.062(3) 0.049(2) 0.019(2) -0.0077(19) -0.0176(19)
C4 0.038(2) 0.043(2) 0.033(2) 0.0147(16) 0.0005(17) -0.0052(17)
C5 0.0285(19) 0.0291(16) 0.0156(15) -0.0031(12) 0.0074(14) -0.0062(14)
C6 0.0246(18) 0.0298(17) 0.0213(16) -0.0022(13) 0.0074(14) -0.0009(14)
C7 0.0239(18) 0.0252(16) 0.0187(15) 0.0036(12) 0.0059(14) 0.0003(13)
C8 0.0277(18) 0.0237(16) 0.0189(15) -0.0035(12) 0.0047(14) -0.0019(13)
C9 0.0294(18) 0.0249(16) 0.0211(16) 0.0031(12) 0.0106(14) 0.0029(13)
C10 0.039(2) 0.0353(18) 0.0218(17) 0.0026(14) 0.0095(16) -0.0094(16)
C11 0.040(2) 0.0336(18) 0.0202(16) -0.0033(13) 0.0078(15) -0.0128(15)
C12 0.0255(17) 0.0280(16) 0.0165(15) -0.0010(12) 0.0075(13) -0.0026(13)
C13 0.033(2) 0.0205(15) 0.0248(16) -0.0009(12) 0.0114(15) -0.0002(14)
C14 0.0228(17) 0.0290(17) 0.0185(15) 0.0008(13) 0.0068(13) 0.0025(13)
C15 0.0304(19) 0.0222(16) 0.0186(15) -0.0010(12) 0.0054(14) -0.0040(14)
C16 0.034(2) 0.059(3) 0.040(2) -0.0072(19) 0.0041(19) -0.0101(19)
C17 0.041(3) 0.075(3) 0.047(3) -0.012(2) -0.003(2) -0.013(2)
C18 0.030(2) 0.071(3) 0.057(3) 0.007(2) -0.003(2) -0.007(2)
C19 0.030(2) 0.046(2) 0.050(2) 0.0163(18) 0.0053(19) -0.0012(17)
C20 0.027(2) 0.0323(18) 0.039(2) 0.0095(15) 0.0091(17) -0.0030(15)
C21 0.029(2) 0.0278(17) 0.039(2) 0.0083(15) 0.0137(16) 0.0018(15)
C22 0.043(2) 0.039(2) 0.054(2) 0.0096(17) 0.026(2) 0.0065(17)
C23 0.061(3) 0.048(2) 0.062(3) 0.006(2) 0.041(3) 0.012(2)
C24 0.066(3) 0.044(2) 0.046(2) -0.0049(18) 0.027(2) 0.002(2)
C25 0.046(2) 0.0323(19) 0.035(2) -0.0006(15) 0.0135(18) -0.0006(17)
C26 0.029(2) 0.067(3) 0.070(3) 0.020(2) 0.014(2) 0.003(2)
C27 0.038(3) 0.058(3) 0.076(3) 0.018(2) 0.032(2) 0.013(2)

loop_
_atom_type_symbol
_atom_type_description
_atom_type_scat_dispersion_real
_atom_type_scat_dispersion_imag
_atom_type_scat_source
C C 0.0033 0.0016 'International Tables Vol C Tables 4.2.6.8 and 6.1.1.4'
H H 0.0000 0.0000 'International Tables Vol C Tables 4.2.6.8 and 6.1.1.4'
N N 0.0061 0.0033 'International Tables Vol C Tables 4.2.6.8 and 6.1.1.4'
O O 0.0106 0.0060 'International Tables Vol C Tables 4.2.6.8 and 6.1.1.4'
Dy Dy -0.1892 4.4098 'International Tables Vol C Tables 4.2.6.8 and 6.1.1.4'

loop_
_geom_angle_atom_site_label_1
_geom_angle_atom_site_label_2
_geom_angle_atom_site_label_3
_geom_angle
_geom_angle_site_symmetry_1
_geom_angle_site_symmetry_3
O5 Dy1 O1 74.92(8) 1_565 .
O5 Dy1 O2 78.96(8) 1_565 7
O1 Dy1 O2 124.73(8) . 7
O5 Dy1 O3 86.84(7) 1_565 4
O1 Dy1 O3 82.16(8) . 4
O2 Dy1 O3 143.72(8) 7 4
O5 Dy1 O6 122.81(8) 1_565 7_545
O1 Dy1 O6 81.96(8) . 7_545
O2 Dy1 O6 72.83(8) 7 7_545
O3 Dy1 O6 140.72(7) 4 7_545
O5 Dy1 O1W 143.32(8) 1_565 .
O1 Dy1 O1W 72.65(8) . .
O2 Dy1 O1W 134.59(8) 7 .
O3 Dy1 O1W 72.29(7) 4 .
O6 Dy1 O1W 68.73(7) 7_545 .
O5 Dy1 N1 139.22(9) 1_565 .
O1 Dy1 N1 145.84(8) . .
O2 Dy1 N1 74.90(8) 7 .
O3 Dy1 N1 96.10(8) 4 .
O6 Dy1 N1 78.11(8) 7_545 .
O1W Dy1 N1 74.36(8) . .
O5 Dy1 N2 80.36(9) 1_565 .
O1 Dy1 N2 141.59(8) . .
O2 Dy1 N2 77.33(8) 7 .
O3 Dy1 N2 67.41(8) 4 .
O6 Dy1 N2 136.44(8) 7_545 .
O1W Dy1 N2 116.43(8) . .
N1 Dy1 N2 63.80(9) . .
C13 O1 Dy1 139.6(2) . .
C13 O2 Dy1 140.3(2) . 7
C14 O3 Dy1 137.03(18) . 4_545
C15 O5 Dy1 161.8(2) . 1_545
C15 O6 Dy1 124.49(19) . 7_545
C16 N1 C20 117.9(3) . .
C16 N1 Dy1 122.1(2) . .
C20 N1 Dy1 119.9(2) . .
C25 N2 C21 117.9(3) . .
C25 N2 Dy1 122.3(2) . .
C21 N2 Dy1 118.4(2) . .
C2 C1 C6 119.6(3) . .
C2 C1 C13 119.8(3) . .
C6 C1 C13 120.6(3) . .
C1 C2 C3 119.8(3) . .
C2 C3 C4 120.2(3) . .
C3 C4 C5 120.4(3) . .
C6 C5 C4 118.9(3) . .
C6 C5 C7 123.1(3) . .
C4 C5 C7 118.0(3) . .
C5 C6 C1 121.2(3) . .
C8 C7 C12 118.0(3) . .
C8 C7 C5 117.5(3) . .
C12 C7 C5 124.4(3) . .
C9 C8 C7 122.5(3) . .
C8 C9 C10 118.7(3) . .
C8 C9 C14 121.6(3) . .
C10 C9 C14 119.7(3) . .
C11 C10 C9 119.9(3) . .
C10 C11 C12 121.5(3) . .
C11 C12 C7 119.2(3) . .
C11 C12 C15 115.6(3) . .
C7 C12 C15 125.1(3) . .
O2 C13 O1 126.1(3) . .
O2 C13 C1 116.7(3) . .
O1 C13 C1 117.3(3) . .
O4 C14 O3 125.7(3) . .
O4 C14 C9 117.9(3) . .
O3 C14 C9 116.4(3) . .
O6 C15 O5 124.3(3) . .
O6 C15 C12 118.8(3) . .
O5 C15 C12 116.8(3) . .
N1 C16 C17 123.1(4) . .
C18 C17 C16 119.6(4) . .
C17 C18 C19 119.4(4) . .
C18 C19 C20 117.5(4) . .
C18 C19 C26 123.1(4) . .
C20 C19 C26 119.4(4) . .
N1 C20 C19 122.4(3) . .
N1 C20 C21 118.1(3) . .
C19 C20 C21 119.4(3) . .
N2 C21 C22 122.3(3) . .
N2 C21 C20 118.0(3) . .
C22 C21 C20 119.7(3) . .
C23 C22 C21 117.3(4) . .
C23 C22 C27 123.8(4) . .
C21 C22 C27 118.9(4) . .
C24 C23 C22 120.3(4) . .
C23 C24 C25 118.9(4) . .
N2 C25 C24 123.2(4) . .
C27 C26 C19 121.4(4) . .
C26 C27 C22 121.1(4) . .

loop_
_geom_bond_atom_site_label_1
_geom_bond_atom_site_label_2
_geom_bond_distance
_geom_bond_site_symmetry_2
Dy1 O5 2.284(2) 1_565
Dy1 O1 2.325(2) .
Dy1 O2 2.330(2) 7
Dy1 O3 2.3318(19) 4
Dy1 O6 2.3571(19) 7_545
Dy1 O1W 2.430(2) .
Dy1 N1 2.554(3) .
Dy1 N2 2.575(3) .
O1 C13 1.255(4) .
O2 C13 1.252(3) .
O2 Dy1 2.330(2) 7
O3 C14 1.265(3) .
O3 Dy1 2.3318(19) 4_545
O4 C14 1.238(3) .
O5 C15 1.255(4) .
O5 Dy1 2.284(2) 1_545
O6 C15 1.247(3) .
O6 Dy1 2.3571(19) 7_545
N1 C16 1.317(4) .
N1 C20 1.355(4) .
N2 C25 1.313(4) .
N2 C21 1.365(4) .
C1 C2 1.380(5) .
C1 C6 1.387(4) .
C1 C13 1.502(4) .
C2 C3 1.382(5) .
C3 C4 1.383(5) .
C4 C5 1.389(5) .
C5 C6 1.374(4) .
C5 C7 1.510(4) .
C7 C8 1.390(4) .
C7 C12 1.410(4) .
C8 C9 1.387(4) .
C9 C10 1.392(4) .
C9 C14 1.504(4) .
C10 C11 1.375(4) .
C11 C12 1.394(4) .
C12 C15 1.507(4) .
C16 C17 1.392(5) .
C17 C18 1.351(6) .
C18 C19 1.396(6) .
C19 C20 1.406(5) .
C19 C26 1.421(6) .
C20 C21 1.429(5) .
C21 C22 1.407(5) .
C22 C23 1.392(6) .
C22 C27 1.437(6) .
C23 C24 1.351(6) .
C24 C25 1.405(5) .
C26 C27 1.337(6) .
